data_7218265
loop_
_publ_author_name
'POre, Dattaprasad Marutrao'
'Patil, Jayavant D.'

_publ_section_title
;
 1,1&#x2019;-sulfinyldipyridinium bis (hydrogen sulfate) ionic liquid:
 synthesis and its application towards temperature influenced synthesis of
 novel pyranopyrimidinediones and pyranopyrimidinetriones
;
_journal_name_full 'RSC Adv.'
_journal_paper_doi 10.1039/C4RA10410B
_journal_year 2014
_chemical_formula_sum 'C19 H18 N4 O6'
_chemical_formula_weight 398.37
_chemical_name_systematic
; 
 ? 
;
_space_group_IT_number 14
_symmetry_cell_setting monoclinic
_symmetry_space_group_name_Hall '-P 2ybc'
_symmetry_space_group_name_H-M 'P 1 21/c 1'
_atom_sites_solution_hydrogens geom
_atom_sites_solution_primary direct
_atom_sites_solution_secondary difmap
_audit_creation_method SHELXL-97
_cell_angle_alpha 90.00
_cell_angle_beta 101.931(2)
_cell_angle_gamma 90.00
_cell_formula_units_Z 4
_cell_length_a 12.5580(4)
_cell_length_b 8.9152(3)
_cell_length_c 16.7021(6)
_cell_measurement_reflns_used 5610
_cell_measurement_temperature 293(2)
_cell_measurement_theta_max 25.4
_cell_measurement_theta_min 2.6
_cell_volume 1829.52(11)
_computing_cell_refinement 'APEX2/SAINT (Bruker, 2004)'
_computing_data_collection 'APEX2 (Bruker, 2004)'
_computing_data_reduction 'SAINT/XPREP (Bruker, 2004)'
_computing_molecular_graphics 'ORTEP3 (Farrugia, 1997) and Mercury (Bruno et al., 2002)'
_computing_publication_material 'SHELXL-97 (Sheldrick, 2008)'
_computing_structure_refinement 'SHELXL-97 (Sheldrick, 2008)'
_computing_structure_solution 'SIR92 (Altornare et al., 1993)'
_diffrn_ambient_temperature 293(2)
_diffrn_measured_fraction_theta_full 1.000
_diffrn_measured_fraction_theta_max 1.000
_diffrn_measurement_device_type 'Bruker axs kappa apex2 CCD Diffractometer'
_diffrn_measurement_method '\w and \f scan'
_diffrn_radiation_monochromator graphite
_diffrn_radiation_source 'fine-focus sealed tube'
_diffrn_radiation_type MoK\a
_diffrn_radiation_wavelength 0.71073
_diffrn_reflns_av_R_equivalents 0.0295
_diffrn_reflns_av_sigmaI/netI 0.0217
_diffrn_reflns_limit_h_max 11
_diffrn_reflns_limit_h_min -14
_diffrn_reflns_limit_k_max 10
_diffrn_reflns_limit_k_min -10
_diffrn_reflns_limit_l_max 19
_diffrn_reflns_limit_l_min -19
_diffrn_reflns_number 15212
_diffrn_reflns_theta_full 25.00
_diffrn_reflns_theta_max 25.00
_diffrn_reflns_theta_min 2.49
_exptl_absorpt_coefficient_mu 0.110
_exptl_absorpt_correction_T_max 0.9865
_exptl_absorpt_correction_T_min 0.9536
_exptl_absorpt_correction_type multi-scan
_exptl_absorpt_process_details 'SADABS (Bruker, 2004)'
_exptl_crystal_colour colourless
_exptl_crystal_density_diffrn 1.446
_exptl_crystal_density_method 'not measured'
_exptl_crystal_description block
_exptl_crystal_F_000 832
_exptl_crystal_size_max 0.35
_exptl_crystal_size_mid 0.30
_exptl_crystal_size_min 0.30
_refine_diff_density_max 0.220
_refine_diff_density_min -0.162
_refine_diff_density_rms 0.036
_refine_ls_extinction_coef 0.0070(11)
_refine_ls_extinction_expression Fc^*^=kFc[1+0.001xFc^2^\l^3^/sin(2\q)]^-1/4^
_refine_ls_extinction_method SHELXL
_refine_ls_goodness_of_fit_ref 1.031
_refine_ls_hydrogen_treatment constr
_refine_ls_matrix_type full
_refine_ls_number_parameters 263
_refine_ls_number_reflns 3218
_refine_ls_number_restraints 0
_refine_ls_restrained_S_all 1.031
_refine_ls_R_factor_all 0.0513
_refine_ls_R_factor_gt 0.0399
_refine_ls_shift/su_max 0.001
_refine_ls_shift/su_mean 0.000
_refine_ls_structure_factor_coef Fsqd
_refine_ls_weighting_details 'calc w=1/[\s^2^(Fo^2^)+(0.0644P)^2^+0.6254P] where P=(Fo^2^+2Fc^2^)/3'
_refine_ls_weighting_scheme calc
_refine_ls_wR_factor_gt 0.1124
_refine_ls_wR_factor_ref 0.1223
_reflns_number_gt 2583
_reflns_number_total 3218
_reflns_threshold_expression >2sigma(I)
_cod_data_source_file c4ra10410b2.cif
_cod_data_source_block shelxl
_cod_depositor_comments
;
The following automatic conversions were performed:

'_symmetry_cell_setting' value 'Monoclinic' changed to 'monoclinic'
according to
/usr/data/users/saulius/crontab/automatic-downloads/rss-feeds/RSC/lib/dictionaries/cif_core.dic
dictionary named 'cif_core.dic' version 2.4.2 from 2011-04-26.

Automatic conversion script
Id: cif_fix_values 2827 2014-09-09 07:05:25Z andrius 
;
_cod_original_sg_symbol_H-M P21/c
_cod_database_code 7218265

loop_
_symmetry_equiv_pos_as_xyz
'x, y, z'
'-x, y+1/2, -z+1/2'
'-x, -y, -z'
'x, -y-1/2, z-1/2'

loop_
_atom_site_label
_atom_site_type_symbol
_atom_site_fract_x
_atom_site_fract_y
_atom_site_fract_z
_atom_site_U_iso_or_equiv
_atom_site_adp_type
_atom_site_occupancy
_atom_site_symmetry_multiplicity
_atom_site_calc_flag
_atom_site_refinement_flags
C1 C 1.07882(15) 0.3902(3) 0.86912(12) 0.0508(5) Uani 1 1 d .
C2 C 0.93211(14) 0.3084(2) 0.93608(11) 0.0400(4) Uani 1 1 d .
C3 C 0.88214(13) 0.4523(2) 0.91846(10) 0.0354(4) Uani 1 1 d .
C4 C 0.93147(14) 0.5538(2) 0.87900(11) 0.0404(4) Uani 1 1 d .
C5 C 0.76958(13) 0.47796(18) 0.93176(10) 0.0325(4) Uani 1 1 d .
H5 H 0.7670 0.4447 0.9873 0.039 Uiso 1 1 calc R
C6 C 0.74249(14) 0.64236(19) 0.92532(10) 0.0364(4) Uani 1 1 d .
C7 C 0.79853(15) 0.7373(2) 0.88360(12) 0.0437(5) Uani 1 1 d .
C8 C 0.77011(19) 0.8855(2) 0.86933(16) 0.0641(6) Uani 1 1 d .
H8 H 0.8084 0.9469 0.8402 0.077 Uiso 1 1 calc R
C9 C 0.6835(2) 0.9407(3) 0.89939(18) 0.0714(7) Uani 1 1 d .
H9 H 0.6620 1.0399 0.8892 0.086 Uiso 1 1 calc R
C10 C 0.62855(19) 0.8513(2) 0.94408(15) 0.0595(6) Uani 1 1 d .
H10 H 0.5716 0.8903 0.9654 0.071 Uiso 1 1 calc R
C11 C 0.65838(15) 0.7037(2) 0.95714(11) 0.0444(5) Uani 1 1 d .
H11 H 0.6215 0.6435 0.9879 0.053 Uiso 1 1 calc R
C12 C 1.07642(18) 0.1339(3) 0.91636(16) 0.0646(6) Uani 1 1 d .
H12A H 1.0339 0.0694 0.9435 0.097 Uiso 1 1 calc R
H12B H 1.1493 0.1402 0.9482 0.097 Uiso 1 1 calc R
H12C H 1.0780 0.0938 0.8633 0.097 Uiso 1 1 calc R
C13 C 1.08633(19) 0.6506(3) 0.82360(16) 0.0712(7) Uani 1 1 d .
H13A H 1.1535 0.6127 0.8127 0.107 Uiso 1 1 calc R
H13B H 1.1014 0.7315 0.8622 0.107 Uiso 1 1 calc R
H13C H 1.0413 0.6862 0.7737 0.107 Uiso 1 1 calc R
C14 C 0.68504(13) 0.38039(18) 0.86889(10) 0.0333(4) Uani 1 1 d .
H14 H 0.7045 0.2748 0.8796 0.040 Uiso 1 1 calc R
C15 C 0.57306(13) 0.40188(19) 0.88497(10) 0.0336(4) Uani 1 1 d .
C16 C 0.53440(14) 0.5710(2) 0.76776(10) 0.0363(4) Uani 1 1 d .
C17 C 0.69608(14) 0.4139(2) 0.78322(11) 0.0379(4) Uani 1 1 d .
C18 C 0.64538(19) 0.5766(3) 0.66396(13) 0.0650(6) Uani 1 1 d .
H18A H 0.5905 0.6490 0.6420 0.098 Uiso 1 1 calc R
H18B H 0.6429 0.4952 0.6260 0.098 Uiso 1 1 calc R
H18C H 0.7158 0.6232 0.6729 0.098 Uiso 1 1 calc R
C19 C 0.40186(15) 0.5409(3) 0.85411(13) 0.0537(5) Uani 1 1 d .
H19A H 0.3644 0.6100 0.8139 0.081 Uiso 1 1 calc R
H19B H 0.4140 0.5868 0.9072 0.081 Uiso 1 1 calc R
H19C H 0.3585 0.4522 0.8541 0.081 Uiso 1 1 calc R
N1 N 1.02921(12) 0.5295(2) 0.85784(10) 0.0493(4) Uani 1 1 d .
N2 N 1.02774(12) 0.28367(19) 0.90738(10) 0.0462(4) Uani 1 1 d .
N3 N 0.62554(12) 0.51926(17) 0.74173(9) 0.0394(4) Uani 1 1 d .
N4 N 0.50667(11) 0.50043(16) 0.83440(9) 0.0356(4) Uani 1 1 d .
O1 O 0.88951(11) 0.68908(15) 0.85420(9) 0.0523(4) Uani 1 1 d .
O2 O 1.16307(12) 0.3651(2) 0.84689(11) 0.0761(5) Uani 1 1 d .
O3 O 0.89400(11) 0.20876(16) 0.97186(10) 0.0576(4) Uani 1 1 d .
O4 O 0.54489(10) 0.34245(15) 0.94229(8) 0.0461(3) Uani 1 1 d .
O5 O 0.47890(11) 0.67015(17) 0.73199(9) 0.0551(4) Uani 1 1 d .
O6 O 0.76726(11) 0.35962(18) 0.75354(9) 0.0581(4) Uani 1 1 d .

loop_
_atom_site_aniso_label
_atom_site_aniso_U_11
_atom_site_aniso_U_22
_atom_site_aniso_U_33
_atom_site_aniso_U_23
_atom_site_aniso_U_13
_atom_site_aniso_U_12
C1 0.0306(10) 0.0672(14) 0.0543(11) -0.0069(10) 0.0080(8) -0.0026(9)
C2 0.0282(9) 0.0421(11) 0.0467(10) 0.0006(8) 0.0008(8) -0.0011(8)
C3 0.0273(8) 0.0387(10) 0.0386(9) 0.0031(7) 0.0032(7) -0.0038(7)
C4 0.0317(9) 0.0442(11) 0.0434(10) 0.0046(8) 0.0036(7) -0.0052(8)
C5 0.0291(8) 0.0326(9) 0.0347(9) 0.0041(7) 0.0044(7) -0.0014(7)
C6 0.0338(9) 0.0323(9) 0.0394(9) -0.0017(7) -0.0008(7) -0.0038(7)
C7 0.0368(10) 0.0383(10) 0.0526(11) 0.0049(8) 0.0015(8) -0.0047(8)
C8 0.0599(14) 0.0368(11) 0.0899(17) 0.0166(11) 0.0021(12) -0.0095(10)
C9 0.0660(15) 0.0313(11) 0.108(2) 0.0002(12) -0.0034(14) 0.0070(11)
C10 0.0544(13) 0.0416(12) 0.0773(15) -0.0136(11) 0.0014(11) 0.0082(10)
C11 0.0428(11) 0.0402(11) 0.0481(10) -0.0066(8) 0.0044(8) 0.0002(8)
C12 0.0456(12) 0.0580(14) 0.0868(16) -0.0085(12) 0.0059(11) 0.0153(10)
C13 0.0519(13) 0.0856(18) 0.0826(16) 0.0193(14) 0.0288(12) -0.0184(12)
C14 0.0275(8) 0.0264(8) 0.0447(9) 0.0014(7) 0.0046(7) -0.0004(7)
C15 0.0305(9) 0.0321(9) 0.0374(9) -0.0019(7) 0.0056(7) -0.0060(7)
C16 0.0327(9) 0.0369(10) 0.0386(9) 0.0010(8) 0.0054(7) -0.0009(8)
C17 0.0282(9) 0.0416(10) 0.0435(9) -0.0101(8) 0.0064(7) -0.0031(8)
C18 0.0600(13) 0.0888(18) 0.0512(12) 0.0172(12) 0.0228(10) 0.0032(13)
C19 0.0320(10) 0.0740(15) 0.0576(12) 0.0083(11) 0.0151(9) 0.0104(10)
N1 0.0329(8) 0.0613(11) 0.0558(10) 0.0051(8) 0.0142(7) -0.0097(8)
N2 0.0302(8) 0.0502(10) 0.0564(9) -0.0053(8) 0.0049(7) 0.0030(7)
N3 0.0343(8) 0.0465(9) 0.0388(8) 0.0029(7) 0.0112(6) -0.0015(7)
N4 0.0264(7) 0.0399(8) 0.0414(8) 0.0022(6) 0.0088(6) 0.0015(6)
O1 0.0444(8) 0.0468(8) 0.0670(9) 0.0193(7) 0.0149(7) -0.0052(6)
O2 0.0428(9) 0.0987(14) 0.0946(12) -0.0043(10) 0.0326(9) 0.0038(9)
O3 0.0473(8) 0.0435(8) 0.0836(10) 0.0200(7) 0.0172(7) 0.0061(6)
O4 0.0417(7) 0.0520(8) 0.0458(7) 0.0097(6) 0.0117(6) -0.0065(6)
O5 0.0509(8) 0.0563(9) 0.0581(8) 0.0187(7) 0.0109(7) 0.0158(7)
O6 0.0415(8) 0.0803(11) 0.0547(8) -0.0159(7) 0.0151(6) 0.0135(7)

loop_
_atom_type_symbol
_atom_type_description
_atom_type_scat_dispersion_real
_atom_type_scat_dispersion_imag
_atom_type_scat_source
C C 0.0033 0.0016 'International Tables Vol C Tables 4.2.6.8 and 6.1.1.4'
H H 0.0000 0.0000 'International Tables Vol C Tables 4.2.6.8 and 6.1.1.4'
N N 0.0061 0.0033 'International Tables Vol C Tables 4.2.6.8 and 6.1.1.4'
O O 0.0106 0.0060 'International Tables Vol C Tables 4.2.6.8 and 6.1.1.4'

loop_
_geom_angle_atom_site_label_1
_geom_angle_atom_site_label_2
_geom_angle_atom_site_label_3
_geom_angle
O2 C1 N2 122.3(2)
O2 C1 N1 121.4(2)
N2 C1 N1 116.28(17)
O3 C2 N2 120.22(17)
O3 C2 C3 123.54(17)
N2 C2 C3 116.21(16)
C4 C3 C2 118.51(17)
C4 C3 C5 121.07(16)
C2 C3 C5 119.68(15)
C3 C4 O1 124.28(17)
C3 C4 N1 123.46(18)
O1 C4 N1 112.24(16)
C3 C5 C6 110.25(14)
C3 C5 C14 109.96(13)
C6 C5 C14 112.08(13)
C3 C5 H5 108.1
C6 C5 H5 108.1
C14 C5 H5 108.1
C7 C6 C11 117.38(17)
C7 C6 C5 120.20(16)
C11 C6 C5 122.35(16)
C8 C7 C6 122.4(2)
C8 C7 O1 115.78(18)
C6 C7 O1 121.83(17)
C7 C8 C9 118.4(2)
C7 C8 H8 120.8
C9 C8 H8 120.8
C10 C9 C8 120.9(2)
C10 C9 H9 119.5
C8 C9 H9 119.5
C9 C10 C11 119.5(2)
C9 C10 H10 120.3
C11 C10 H10 120.3
C10 C11 C6 121.4(2)
C10 C11 H11 119.3
C6 C11 H11 119.3
N2 C12 H12A 109.5
N2 C12 H12B 109.5
H12A C12 H12B 109.5
N2 C12 H12C 109.5
H12A C12 H12C 109.5
H12B C12 H12C 109.5
N1 C13 H13A 109.5
N1 C13 H13B 109.5
H13A C13 H13B 109.5
N1 C13 H13C 109.5
H13A C13 H13C 109.5
H13B C13 H13C 109.5
C17 C14 C15 114.97(14)
C17 C14 C5 109.96(13)
C15 C14 C5 109.59(13)
C17 C14 H14 107.3
C15 C14 H14 107.3
C5 C14 H14 107.3
O4 C15 N4 121.81(16)
O4 C15 C14 121.68(16)
N4 C15 C14 116.38(14)
O5 C16 N4 121.08(16)
O5 C16 N3 121.31(16)
N4 C16 N3 117.56(15)
O6 C17 N3 121.35(17)
O6 C17 C14 122.32(17)
N3 C17 C14 116.15(15)
N3 C18 H18A 109.5
N3 C18 H18B 109.5
H18A C18 H18B 109.5
N3 C18 H18C 109.5
H18A C18 H18C 109.5
H18B C18 H18C 109.5
N4 C19 H19A 109.5
N4 C19 H19B 109.5
H19A C19 H19B 109.5
N4 C19 H19C 109.5
H19A C19 H19C 109.5
H19B C19 H19C 109.5
C4 N1 C1 120.73(17)
C4 N1 C13 121.37(19)
C1 N1 C13 117.89(17)
C1 N2 C2 124.46(17)
C1 N2 C12 116.93(17)
C2 N2 C12 118.59(17)
C17 N3 C16 123.86(15)
C17 N3 C18 118.37(16)
C16 N3 C18 117.74(16)
C15 N4 C16 124.28(14)
C15 N4 C19 118.53(15)
C16 N4 C19 117.10(15)
C4 O1 C7 117.55(14)

loop_
_geom_bond_atom_site_label_1
_geom_bond_atom_site_label_2
_geom_bond_distance
C1 O2 1.213(2)
C1 N2 1.375(3)
C1 N1 1.385(3)
C2 O3 1.222(2)
C2 N2 1.400(2)
C2 C3 1.431(3)
C3 C4 1.344(2)
C3 C5 1.493(2)
C4 O1 1.347(2)
C4 N1 1.363(2)
C5 C6 1.503(2)
C5 C14 1.589(2)
C5 H5 0.9800
C6 C7 1.378(3)
C6 C11 1.389(3)
C7 C8 1.376(3)
C7 O1 1.401(2)
C8 C9 1.380(4)
C8 H8 0.9300
C9 C10 1.372(4)
C9 H9 0.9300
C10 C11 1.373(3)
C10 H10 0.9300
C11 H11 0.9300
C12 N2 1.463(3)
C12 H12A 0.9600
C12 H12B 0.9600
C12 H12C 0.9600
C13 N1 1.475(3)
C13 H13A 0.9600
C13 H13B 0.9600
C13 H13C 0.9600
C14 C17 1.496(2)
C14 C15 1.498(2)
C14 H14 0.9800
C15 O4 1.209(2)
C15 N4 1.374(2)
C16 O5 1.205(2)
C16 N4 1.384(2)
C16 N3 1.385(2)
C17 O6 1.209(2)
C17 N3 1.376(2)
C18 N3 1.464(2)
C18 H18A 0.9600
C18 H18B 0.9600
C18 H18C 0.9600
C19 N4 1.466(2)
C19 H19A 0.9600
C19 H19B 0.9600
C19 H19C 0.9600

loop_
_geom_hbond_atom_site_label_D
_geom_hbond_atom_site_label_H
_geom_hbond_atom_site_label_A
_geom_hbond_distance_DH
_geom_hbond_distance_HA
_geom_hbond_distance_DA
_geom_hbond_angle_DHA
_geom_hbond_site_symmetry_A
C14 H14 O3 0.98 2.62 3.212(2) 119.0 .
C18 H18A O4 0.96 2.62 3.567(3) 169.5 2_656
C19 H19B O4 0.96 2.54 3.486(3) 169.0 3_667
C19 H19C O2 0.96 2.55 3.363(3) 142.2 1_455

loop_
_geom_torsion_atom_site_label_1
_geom_torsion_atom_site_label_2
_geom_torsion_atom_site_label_3
_geom_torsion_atom_site_label_4
_geom_torsion
O3 C2 C3 C4 179.76(18)
N2 C2 C3 C4 -2.4(2)
O3 C2 C3 C5 -10.0(3)
N2 C2 C3 C5 167.90(14)
C2 C3 C4 O1 175.51(16)
C5 C3 C4 O1 5.4(3)
C2 C3 C4 N1 -2.9(3)
C5 C3 C4 N1 -173.04(16)
C4 C3 C5 C6 -21.1(2)
C2 C3 C5 C6 168.91(15)
C4 C3 C5 C14 102.99(19)
C2 C3 C5 C14 -67.01(19)
C3 C5 C6 C7 21.8(2)
C14 C5 C6 C7 -101.09(18)
C3 C5 C6 C11 -161.20(15)
C14 C5 C6 C11 76.0(2)
C11 C6 C7 C8 -3.5(3)
C5 C6 C7 C8 173.70(18)
C11 C6 C7 O1 175.41(16)
C5 C6 C7 O1 -7.4(3)
C6 C7 C8 C9 1.2(3)
O1 C7 C8 C9 -177.77(19)
C7 C8 C9 C10 1.5(4)
C8 C9 C10 C11 -1.8(4)
C9 C10 C11 C6 -0.6(3)
C7 C6 C11 C10 3.2(3)
C5 C6 C11 C10 -173.93(17)
C3 C5 C14 C17 -55.06(18)
C6 C5 C14 C17 67.94(18)
C3 C5 C14 C15 177.64(14)
C6 C5 C14 C15 -59.36(18)
C17 C14 C15 O4 159.62(16)
C5 C14 C15 O4 -75.9(2)
C17 C14 C15 N4 -24.6(2)
C5 C14 C15 N4 99.87(16)
C15 C14 C17 O6 -156.06(17)
C5 C14 C17 O6 79.7(2)
C15 C14 C17 N3 28.7(2)
C5 C14 C17 N3 -95.54(17)
C3 C4 N1 C1 6.5(3)
O1 C4 N1 C1 -172.11(17)
C3 C4 N1 C13 -172.50(19)
O1 C4 N1 C13 8.9(3)
O2 C1 N1 C4 176.33(18)
N2 C1 N1 C4 -4.3(3)
O2 C1 N1 C13 -4.6(3)
N2 C1 N1 C13 174.78(18)
O2 C1 N2 C2 178.22(18)
N1 C1 N2 C2 -1.2(3)
O2 C1 N2 C12 -3.3(3)
N1 C1 N2 C12 177.26(17)
O3 C2 N2 C1 -177.59(18)
C3 C2 N2 C1 4.5(3)
O3 C2 N2 C12 4.0(3)
C3 C2 N2 C12 -173.97(17)
O6 C17 N3 C16 171.40(17)
C14 C17 N3 C16 -13.3(2)
O6 C17 N3 C18 -6.4(3)
C14 C17 N3 C18 168.92(17)
O5 C16 N3 C17 175.31(17)
N4 C16 N3 C17 -7.3(2)
O5 C16 N3 C18 -6.9(3)
N4 C16 N3 C18 170.44(17)
O4 C15 N4 C16 -179.64(16)
C14 C15 N4 C16 4.5(2)
O4 C15 N4 C19 3.8(3)
C14 C15 N4 C19 -171.96(16)
O5 C16 N4 C15 -170.53(17)
N3 C16 N4 C15 12.1(3)
O5 C16 N4 C19 6.0(3)
N3 C16 N4 C19 -171.33(16)
C3 C4 O1 C7 11.6(3)
N1 C4 O1 C7 -169.84(15)
C8 C7 O1 C4 168.64(18)
C6 C7 O1 C4 -10.3(2)
